data_1500027
loop_
_publ_author_name
'Carmen R. Maldonado'
'Miguel Quir\'os'
'Juan M. Salas'
'Antonio Rodr\'iguez-Di\'eguez'

_publ_contact_author_address
;
     Departamento de Qu\'imica Inorg\'anica
     Facultad de Ciencias
     Universidad de Granada
     18071 Granada
     SPAIN
;
_publ_contact_author_email mquiros@ugr.es
_publ_contact_author_fax 34-58-248526
_publ_contact_author_name 'Miguel Quir\'os'
_publ_contact_author_phone 34-58-240441
_journal_name_full 'Inorganica Chimica Acta'
_journal_page_first 1553
_journal_page_last 1558
_journal_paper_doi 10.1016/j.ica.2008.07.029
_journal_volume 362
_journal_year 2009
_chemical_formula_sum 'C12 H24 Cd N10 O10'
_chemical_formula_weight 580.81
_chemical_name_systematic
; 
 ? 
;
_space_group_IT_number 2
_symmetry_cell_setting triclinic
_symmetry_space_group_name_Hall '-P 1'
_symmetry_space_group_name_H-M 'P -1'
_atom_sites_solution_hydrogens mixed
_atom_sites_solution_primary heavy
_atom_sites_solution_secondary difmap
_audit_creation_method SHELXL-97
_cell_angle_alpha 75.722(1)
_cell_angle_beta 80.977(1)
_cell_angle_gamma 65.012(1)
_cell_formula_units_Z 1
_cell_length_a 7.7334(5)
_cell_length_b 7.8437(5)
_cell_length_c 9.9055(6)
_cell_measurement_reflns_used 5091
_cell_measurement_temperature 100(2)
_cell_measurement_theta_max 28.3
_cell_measurement_theta_min 2.9
_cell_volume 526.84(6)
_computing_cell_refinement 'Bruker SMART'
_computing_data_collection 'Bruker SMART (Bruker, 1999)'
_computing_data_reduction 'Bruker SAINT (Bruker, 1999)'
_computing_molecular_graphics 'Xtal_GX (Hall & du Boulay, 1997)'
_computing_publication_material SHELXL-97
_computing_structure_refinement 'SHELXL-97 (Sheldrick, 1997a)'
_computing_structure_solution 'SHELXS-97 (Sheldrick, 1997b)'
_diffrn_ambient_temperature 100(2)
_diffrn_detector_area_resol_mean 8.26
_diffrn_measured_fraction_theta_full 0.990
_diffrn_measured_fraction_theta_max 0.915
_diffrn_measurement_device_type 'Bruker SMART APEX CCD system'
_diffrn_measurement_method '\f and \w scans'
_diffrn_radiation_monochromator graphite
_diffrn_radiation_source 'fine-focus sealed tube'
_diffrn_radiation_type MoK\a
_diffrn_radiation_wavelength 0.71073
_diffrn_reflns_av_R_equivalents 0.0311
_diffrn_reflns_av_sigmaI/netI 0.0306
_diffrn_reflns_limit_h_max 9
_diffrn_reflns_limit_h_min -9
_diffrn_reflns_limit_k_max 10
_diffrn_reflns_limit_k_min -10
_diffrn_reflns_limit_l_max 13
_diffrn_reflns_limit_l_min -12
_diffrn_reflns_number 6126
_diffrn_reflns_theta_full 26.70
_diffrn_reflns_theta_max 28.26
_diffrn_reflns_theta_min 2.13
_diffrn_standards_decay_% 0.1
_diffrn_standards_number 202
_exptl_absorpt_coefficient_mu 1.111
_exptl_absorpt_correction_T_max 0.967
_exptl_absorpt_correction_T_min 0.814
_exptl_absorpt_correction_type multi-scan
_exptl_absorpt_process_details 'Bruker SADABS (Bruker, 1999)'
_exptl_crystal_colour colourless
_exptl_crystal_density_diffrn 1.831
_exptl_crystal_density_method 'not measured'
_exptl_crystal_description plate
_exptl_crystal_F_000 294
_exptl_crystal_size_max 0.38
_exptl_crystal_size_mid 0.26
_exptl_crystal_size_min 0.03
_refine_diff_density_max 0.754
_refine_diff_density_min -0.512
_refine_diff_density_rms 0.088
_refine_ls_extinction_method none
_refine_ls_goodness_of_fit_ref 1.087
_refine_ls_hydrogen_treatment mixed
_refine_ls_matrix_type full
_refine_ls_number_parameters 171
_refine_ls_number_reflns 2384
_refine_ls_number_restraints 6
_refine_ls_restrained_S_all 1.087
_refine_ls_R_factor_all 0.0243
_refine_ls_R_factor_gt 0.0242
_refine_ls_shift/su_max 0.000
_refine_ls_shift/su_mean 0.000
_refine_ls_structure_factor_coef Fsqd
_refine_ls_weighting_details 'calc w=1/[\s^2^(Fo^2^)+(0.0300P)^2^+0.5000P] where P=(Fo^2^+2Fc^2^)/3'
_refine_ls_weighting_scheme calc
_refine_ls_wR_factor_gt 0.0623
_refine_ls_wR_factor_ref 0.0624
_reflns_number_gt 2371
_reflns_number_total 2384
_reflns_threshold_expression I>2\s(I)
_cod_data_source_file cdax.cif
_cod_data_source_block cdax
_cod_database_code 1500027

loop_
_symmetry_equiv_pos_as_xyz
'x, y, z'
'-x, -y, -z'

loop_
_atom_site_label
_atom_site_type_symbol
_atom_site_fract_x
_atom_site_fract_y
_atom_site_fract_z
_atom_site_U_iso_or_equiv
_atom_site_adp_type
_atom_site_occupancy
_atom_site_symmetry_multiplicity
_atom_site_calc_flag
_atom_site_refinement_flags
_atom_site_disorder_assembly
_atom_site_disorder_group
Cd Cd 0.5000 0.5000 0.5000 0.01314(8) Uani 1 2 d S . .
O1W O 0.7203(2) 0.1978(2) 0.51160(16) 0.0185(3) Uani 1 1 d D . .
H11W H 0.816(3) 0.174(4) 0.453(2) 0.022 Uiso 1 1 d D . .
H12W H 0.765(4) 0.139(4) 0.5908(16) 0.022 Uiso 1 1 d D . .
O2W O 0.2685(2) 0.4117(2) 0.45818(16) 0.0190(3) Uani 1 1 d D . .
H21W H 0.217(4) 0.367(4) 0.5322(18) 0.023 Uiso 1 1 d D . .
H22W H 0.177(3) 0.503(3) 0.414(3) 0.023 Uiso 1 1 d D . .
O3W O 0.5736(2) 0.5841(2) 0.26680(16) 0.0189(3) Uani 1 1 d D . .
H31W H 0.669(3) 0.501(3) 0.229(3) 0.023 Uiso 1 1 d D . .
H32W H 0.508(3) 0.673(3) 0.203(2) 0.023 Uiso 1 1 d D . .
N1 N 1.1310(2) 0.0278(2) 0.23502(18) 0.0151(3) Uani 1 1 d . . .
N2 N 0.9733(2) 0.1643(2) 0.27556(19) 0.0167(4) Uani 1 1 d . . .
N3 N 0.8799(2) 0.2987(2) 0.16454(18) 0.0150(3) Uani 1 1 d . . .
C3A C 0.9868(3) 0.2402(3) 0.0522(2) 0.0122(4) Uani 1 1 d . . .
N4 N 0.9558(2) 0.3260(2) -0.08542(18) 0.0123(3) Uani 1 1 d . . .
C4 C 0.7871(3) 0.5040(3) -0.1258(2) 0.0161(4) Uani 1 1 d . . .
H41 H 0.8257 0.5932 -0.1988 0.019 Uiso 1 1 d R . .
H42 H 0.7298 0.5628 -0.0443 0.019 Uiso 1 1 d R . .
H43 H 0.6934 0.4748 -0.1613 0.019 Uiso 1 1 d R . .
C5 C 1.0816(3) 0.2410(3) -0.1869(2) 0.0130(4) Uani 1 1 d . . .
O5 O 1.0543(2) 0.3114(2) -0.31147(15) 0.0155(3) Uani 1 1 d . . .
N6 N 1.2414(2) 0.0726(2) -0.14511(18) 0.0126(3) Uani 1 1 d . . .
C6 C 1.3774(3) -0.0132(3) -0.2560(2) 0.0172(4) Uani 1 1 d . . .
H61 H 1.3088 0.0148 -0.3393 0.021 Uiso 1 1 d R . .
H62 H 1.4398 -0.1526 -0.2237 0.021 Uiso 1 1 d R . .
H63 H 1.4742 0.0410 -0.2787 0.021 Uiso 1 1 d R . .
C7 C 1.2841(3) -0.0221(3) -0.0063(2) 0.0130(4) Uani 1 1 d . . .
O7 O 1.4282(2) -0.1706(2) 0.01954(16) 0.0162(3) Uani 1 1 d . . .
C7A C 1.1435(3) 0.0722(3) 0.0929(2) 0.0127(4) Uani 1 1 d . . .

loop_
_atom_site_aniso_label
_atom_site_aniso_U_11
_atom_site_aniso_U_22
_atom_site_aniso_U_33
_atom_site_aniso_U_23
_atom_site_aniso_U_13
_atom_site_aniso_U_12
Cd 0.01067(11) 0.01428(11) 0.01035(12) -0.00133(7) -0.00144(7) -0.00144(8)
O1W 0.0164(7) 0.0183(7) 0.0107(7) -0.0003(6) -0.0010(6) 0.0013(6)
O2W 0.0153(7) 0.0254(8) 0.0131(8) 0.0021(6) -0.0029(6) -0.0076(6)
O3W 0.0169(7) 0.0178(7) 0.0123(8) -0.0011(6) -0.0009(6) 0.0012(6)
N1 0.0148(8) 0.0160(8) 0.0112(8) -0.0016(6) -0.0010(6) -0.0033(7)
N2 0.0145(8) 0.0162(8) 0.0141(9) -0.0007(7) -0.0017(7) -0.0022(7)
N3 0.0140(8) 0.0167(8) 0.0106(8) -0.0021(6) -0.0017(6) -0.0028(7)
C3A 0.0112(8) 0.0119(8) 0.0127(10) -0.0010(7) -0.0015(7) -0.0044(7)
N4 0.0116(7) 0.0124(7) 0.0092(8) 0.0000(6) -0.0024(6) -0.0017(6)
C4 0.0117(9) 0.0126(9) 0.0176(10) 0.0002(7) -0.0039(7) 0.0005(7)
C5 0.0119(8) 0.0136(9) 0.0137(10) -0.0008(7) -0.0016(7) -0.0060(7)
O5 0.0149(7) 0.0182(7) 0.0105(7) -0.0004(5) -0.0020(5) -0.0048(6)
N6 0.0113(7) 0.0135(7) 0.0108(8) -0.0026(6) 0.0003(6) -0.0031(6)
C6 0.0145(9) 0.0183(9) 0.0149(10) -0.0054(8) 0.0018(8) -0.0028(8)
C7 0.0125(8) 0.0134(8) 0.0130(10) -0.0017(7) -0.0013(7) -0.0054(7)
O7 0.0143(7) 0.0131(6) 0.0147(7) -0.0004(5) -0.0020(6) -0.0001(5)
C7A 0.0122(8) 0.0121(8) 0.0114(9) 0.0000(7) -0.0018(7) -0.0036(7)

loop_
_atom_type_symbol
_atom_type_description
_atom_type_scat_dispersion_real
_atom_type_scat_dispersion_imag
_atom_type_scat_source
C C 0.0033 0.0016 'International Tables Vol C Tables 4.2.6.8 and 6.1.1.4'
H H 0.0000 0.0000 'International Tables Vol C Tables 4.2.6.8 and 6.1.1.4'
N N 0.0061 0.0033 'International Tables Vol C Tables 4.2.6.8 and 6.1.1.4'
O O 0.0106 0.0060 'International Tables Vol C Tables 4.2.6.8 and 6.1.1.4'
Cd Cd -0.8075 1.2024 'International Tables Vol C Tables 4.2.6.8 and 6.1.1.4'

loop_
_geom_angle_atom_site_label_1
_geom_angle_atom_site_label_2
_geom_angle_atom_site_label_3
_geom_angle
_geom_angle_site_symmetry_1
_geom_angle_site_symmetry_3
_geom_angle_publ_flag
O1W Cd O1W 180.00(8) . 2_666 ?
O1W Cd O3W 92.14(5) . . ?
O1W Cd O3W 87.86(5) 2_666 . ?
O1W Cd O3W 87.86(5) . 2_666 ?
O1W Cd O3W 92.14(5) 2_666 2_666 ?
O3W Cd O3W 180.0 . 2_666 ?
O1W Cd O2W 89.08(6) . 2_666 ?
O1W Cd O2W 90.92(6) 2_666 2_666 ?
O3W Cd O2W 87.32(6) . 2_666 ?
O3W Cd O2W 92.68(6) 2_666 2_666 ?
O1W Cd O2W 90.92(6) . . ?
O1W Cd O2W 89.08(6) 2_666 . ?
O3W Cd O2W 92.68(6) . . ?
O3W Cd O2W 87.32(6) 2_666 . ?
O2W Cd O2W 180.00(3) 2_666 . ?
Cd O1W H11W 119.8(19) . . ?
Cd O1W H12W 116.3(19) . . ?
H11W O1W H12W 106(3) . . ?
Cd O2W H21W 113.1(19) . . ?
Cd O2W H22W 113.9(19) . . ?
H21W O2W H22W 106(3) . . ?
Cd O3W H31W 117.7(19) . . ?
Cd O3W H32W 131(2) . . ?
H31W O3W H32W 109(3) . . ?
N2 N1 C7A 106.37(16) . . ?
N1 N2 N3 111.95(16) . . ?
C3A N3 N2 104.90(16) . . ?
N3 C3A N4 128.04(17) . . ?
N3 C3A C7A 109.66(18) . . ?
N4 C3A C7A 122.30(18) . . ?
C5 N4 C3A 119.33(16) . . ?
C5 N4 C4 119.49(16) . . ?
C3A N4 C4 121.15(17) . . ?
N4 C4 H41 109.4 . . ?
N4 C4 H42 109.4 . . ?
H41 C4 H42 109.5 . . ?
N4 C4 H43 109.6 . . ?
H41 C4 H43 109.5 . . ?
H42 C4 H43 109.5 . . ?
O5 C5 N4 120.81(17) . . ?
O5 C5 N6 121.08(18) . . ?
N4 C5 N6 118.11(17) . . ?
C5 N6 C7 125.76(17) . . ?
C5 N6 C6 117.16(17) . . ?
C7 N6 C6 117.08(16) . . ?
N6 C6 H61 109.5 . . ?
N6 C6 H62 109.5 . . ?
H61 C6 H62 109.5 . . ?
N6 C6 H63 109.4 . . ?
H61 C6 H63 109.5 . . ?
H62 C6 H63 109.5 . . ?
O7 C7 N6 120.74(18) . . ?
O7 C7 C7A 126.59(19) . . ?
N6 C7 C7A 112.67(16) . . ?
N1 C7A C3A 107.13(17) . . ?
N1 C7A C7 131.08(17) . . ?
C3A C7A C7 121.78(18) . . ?

loop_
_geom_bond_atom_site_label_1
_geom_bond_atom_site_label_2
_geom_bond_distance
_geom_bond_site_symmetry_2
_geom_bond_publ_flag
Cd O1W 2.2472(14) . ?
Cd O1W 2.2473(14) 2_666 ?
Cd O3W 2.2910(16) . ?
Cd O3W 2.2910(16) 2_666 ?
Cd O2W 2.2974(15) 2_666 ?
Cd O2W 2.2974(15) . ?
O1W H11W 0.852(10) . ?
O1W H12W 0.849(10) . ?
O2W H21W 0.848(10) . ?
O2W H22W 0.851(10) . ?
O3W H31W 0.859(10) . ?
O3W H32W 0.850(10) . ?
N1 N2 1.323(2) . ?
N1 C7A 1.362(3) . ?
N2 N3 1.370(2) . ?
N3 C3A 1.333(3) . ?
C3A N4 1.372(3) . ?
C3A C7A 1.382(3) . ?
N4 C5 1.370(3) . ?
N4 C4 1.470(2) . ?
C4 H41 0.9801 . ?
C4 H42 0.9800 . ?
C4 H43 0.9800 . ?
C5 O5 1.232(2) . ?
C5 N6 1.399(2) . ?
N6 C7 1.408(3) . ?
N6 C6 1.473(3) . ?
C6 H61 0.9800 . ?
C6 H62 0.9800 . ?
C6 H63 0.9800 . ?
C7 O7 1.229(2) . ?
C7 C7A 1.428(3) . ?

loop_
_geom_hbond_atom_site_label_D
_geom_hbond_atom_site_label_H
_geom_hbond_atom_site_label_A
_geom_hbond_distance_DH
_geom_hbond_distance_HA
_geom_hbond_distance_DA
_geom_hbond_angle_DHA
_geom_hbond_site_symmetry_A
O1W H11W N2 0.852(10) 1.969(13) 2.792(2) 162(3) .
O1W H12W N1 0.849(10) 1.940(11) 2.783(2) 172(3) 2_756
O2W H21W O5 0.848(10) 1.921(11) 2.757(2) 168(3) 1_456
O2W H22W O5 0.851(10) 1.994(11) 2.839(2) 171(3) 2_665
O3W H31W N3 0.859(10) 1.889(11) 2.744(2) 174(3) .
O3W H32W O7 0.850(10) 1.953(13) 2.771(2) 161(3) 1_465
